data_7037567
loop_
_publ_author_name
'McQueen, Caitlin M. A.'
'Hill, Anthony F.'
'Ma, Chenxi'
'Ward, Jas S.'

_publ_section_title
;
 Ruthenium and osmium complexes of dihydroperimidine-based N-heterocyclic
 carbene pincer ligands.
;
_journal_issue 47
_journal_name_full 'Dalton transactions (Cambridge, England : 2003)'
_journal_page_first 20376
_journal_page_last 20385
_journal_paper_doi 10.1039/c5dt03728j
_journal_volume 44
_journal_year 2015
_chemical_compound_source local
_chemical_formula_moiety 'C56 H69 Cl N2 O P3 Ru, 2(C H Cl3), Cl'
_chemical_formula_sum 'C58 H71 Cl8 N2 O P3 Ru'
_chemical_formula_weight 1289.83
_space_group_IT_number 14
_symmetry_cell_setting monoclinic
_symmetry_space_group_name_Hall '-P 2ybc'
_symmetry_space_group_name_H-M 'P 1 21/c 1'
_atom_sites_solution_hydrogens difmap
_atom_sites_solution_primary direct
_audit_update_record
;
2014-04-11 deposited with the CCDC.
2015-10-14 downloaded from the CCDC.
;
_cell_angle_alpha 90
_cell_angle_beta 93.0438(7)
_cell_angle_gamma 90
_cell_formula_units_Z 4
_cell_length_a 21.3372(3)
_cell_length_b 10.76210(10)
_cell_length_c 29.9142(5)
_cell_measurement_reflns_used 97886
_cell_measurement_temperature 200
_cell_measurement_theta_max 25
_cell_measurement_theta_min 2.55
_cell_volume 6859.60(16)
_computing_cell_refinement 'DENZO/SCALEPACK (Otwinowski & Minor, 1997)'
_computing_data_collection 'COLLECT (Nonius, 2001).'
_computing_data_reduction 'DENZO/SCALEPACK (Otwinowski & Minor, 1997)'
_computing_molecular_graphics 'ORTEP-3 for Windows v. 2.01'
_computing_publication_material 'CRYSTALS (Betteridge et al., 2003)'
_computing_structure_refinement 'CRYSTALS (Betteridge et al., 2003)'
_computing_structure_solution 'SIR92 (Altomare et al., 1994)'
_diffrn_ambient_temperature 200
_diffrn_measured_fraction_theta_full 0.996
_diffrn_measured_fraction_theta_max 0.996
_diffrn_measurement_device Area
_diffrn_measurement_device_type 'Nonius KappaCCD'
_diffrn_measurement_method \w
_diffrn_radiation_monochromator graphite
_diffrn_radiation_type 'Mo K\a'
_diffrn_radiation_wavelength 0.71073
_diffrn_reflns_av_R_equivalents 0.108
_diffrn_reflns_limit_h_max 25
_diffrn_reflns_limit_h_min -25
_diffrn_reflns_limit_k_max 12
_diffrn_reflns_limit_k_min 0
_diffrn_reflns_limit_l_max 35
_diffrn_reflns_limit_l_min 0
_diffrn_reflns_number 12019
_diffrn_reflns_theta_full 24.975
_diffrn_reflns_theta_max 24.975
_diffrn_reflns_theta_min 2.548
_diffrn_standards_number 0
_exptl_absorpt_coefficient_mu 0.646
_exptl_absorpt_correction_T_max 0.974
_exptl_absorpt_correction_T_min 0.849
_exptl_absorpt_correction_type integration
_exptl_absorpt_process_details
;
Gaussian integration (Coppens, 1970)
;
_exptl_crystal_colour 'pale yellow'
_exptl_crystal_density_diffrn 1.249
_exptl_crystal_density_method 'not measured'
_exptl_crystal_description lath
_exptl_crystal_F_000 2664
_exptl_crystal_size_max 0.260
_exptl_crystal_size_mid 0.100
_exptl_crystal_size_min 0.030
_platon_squeeze_details
;
;
_refine_diff_density_max 1.19
_refine_diff_density_min -1.30
_refine_ls_extinction_method None
_refine_ls_goodness_of_fit_ref 1.0231
_refine_ls_hydrogen_treatment constr
_refine_ls_matrix_type full
_refine_ls_number_parameters 658
_refine_ls_number_reflns 11976
_refine_ls_number_restraints 0
_refine_ls_R_factor_all 0.0864
_refine_ls_R_factor_gt 0.0644
_refine_ls_shift/su_max 0.0017572
_refine_ls_shift/su_mean 0.0001699
_refine_ls_structure_factor_coef Fsqd
_refine_ls_weighting_details
;
 Method= Modified Sheldrick 
 w=1/[\s^2^(F^2^) + ( 0.04P)^2^ +27.57P] 
 ,where P=(max(Fo^2^,0) + 2Fc^2^)/3 
;
_refine_ls_weighting_scheme calc
_refine_ls_wR_factor_all 0.1411
_refine_ls_wR_factor_gt 0.1312
_refine_ls_wR_factor_ref 0.1411
_reflns_limit_h_max 25
_reflns_limit_h_min -25
_reflns_limit_k_max 12
_reflns_limit_k_min 0
_reflns_limit_l_max 35
_reflns_limit_l_min 0
_reflns_number_gt 9139
_reflns_number_total 12019
_reflns_threshold_expression I>2.0\s(I)
_oxford_diffrn_Wilson_B_factor 2.51
_oxford_diffrn_Wilson_scale 165.24
_oxford_refine_ls_r_factor_ref 0.0864
_oxford_refine_ls_scale 0.11375(3)
_oxford_reflns_number_all 11976
_oxford_reflns_threshold_expression_ref I>-10.0\s(I)
_cod_data_source_file c5dt03728j1.cif
_cod_data_source_block 1
_cod_depositor_comments
;
The following automatic conversions were performed:

'_symmetry_cell_setting' value 'Monoclinic' changed to 'monoclinic'
according to
/usr/data/users/saulius/crontab/automatic-downloads/current/RSC/lib/dictionaries/cif_core.dic
dictionary named 'cif_core.dic' version 2.4.2 from 2011-04-26.

'_atom_sites_solution_primary' value 'Direct' changed to 'direct'
according to
/usr/data/users/saulius/crontab/automatic-downloads/current/RSC/lib/dictionaries/cif_core.dic
dictionary named 'cif_core.dic' version 2.4.2 from 2011-04-26.

Automatic conversion script
Id: cif_fix_values 4268 2015-11-12 08:31:59Z antanas 
;
_cod_original_sg_symbol_H-M 'P 1 21/c 1 '
_cod_original_formula_sum 'C58 H71 Cl8 N2 O1 P3 Ru1'
_cod_database_code 7037567

loop_
_symmetry_equiv_pos_as_xyz
x,y,z
-x,-y,-z
-x,y+1/2,-z+1/2
x,-y+1/2,z+1/2

loop_
_atom_site_label
_atom_site_type_symbol
_atom_site_fract_x
_atom_site_fract_y
_atom_site_fract_z
_atom_site_U_iso_or_equiv
_atom_site_occupancy
_atom_site_adp_type
_atom_site_refinement_flags_posn
Ru1 Ru 0.701487(18) 0.19024(3) 0.570958(13) 0.0248 1.0000 Uani .
N1 N 0.66720(18) 0.4452(3) 0.53180(13) 0.0257 1.0000 Uani .
N2 N 0.58918(18) 0.3623(3) 0.57345(13) 0.0260 1.0000 Uani .
P1 P 0.74841(6) 0.26504(11) 0.50530(4) 0.0269 1.0000 Uani .
P2 P 0.62700(6) 0.17046(11) 0.62731(4) 0.0266 1.0000 Uani .
P3 P 0.78742(6) 0.26159(12) 0.61632(4) 0.0312 1.0000 Uani .
O1 O 0.7401(2) -0.0808(4) 0.57281(16) 0.0566 1.0000 Uani .
C1 C 0.6481(2) 0.3521(4) 0.55862(15) 0.0264 1.0000 Uani .
C2 C 0.6343(2) 0.5584(4) 0.52506(16) 0.0277 1.0000 Uani .
C3 C 0.6601(3) 0.6596(4) 0.50452(17) 0.0358 1.0000 Uani .
C4 C 0.6231(3) 0.7671(5) 0.49682(19) 0.0414 1.0000 Uani .
C5 C 0.5620(3) 0.7720(5) 0.50871(18) 0.0386 1.0000 Uani .
C6 C 0.5349(2) 0.6702(4) 0.53022(16) 0.0309 1.0000 Uani .
C7 C 0.4719(3) 0.6688(5) 0.54251(18) 0.0383 1.0000 Uani .
C8 C 0.4484(3) 0.5685(5) 0.56374(17) 0.0372 1.0000 Uani .
C9 C 0.4858(2) 0.4637(5) 0.57394(17) 0.0347 1.0000 Uani .
C10 C 0.5476(2) 0.4618(4) 0.56271(16) 0.0279 1.0000 Uani .
C11 C 0.5727(2) 0.5635(4) 0.53950(16) 0.0279 1.0000 Uani .
C21 C 0.7264(2) 0.4305(4) 0.50970(17) 0.0295 1.0000 Uani .
C22 C 0.5630(2) 0.2577(5) 0.59841(16) 0.0289 1.0000 Uani .
C31 C 0.8344(2) 0.2732(5) 0.49798(18) 0.0332 1.0000 Uani .
C32 C 0.8589(2) 0.3881(5) 0.47346(19) 0.0414 1.0000 Uani .
C33 C 0.9306(3) 0.3889(6) 0.4763(2) 0.0590 1.0000 Uani .
C34 C 0.9578(3) 0.2699(7) 0.4576(3) 0.0739 1.0000 Uani .
C35 C 0.9321(3) 0.1567(6) 0.4799(3) 0.0622 1.0000 Uani .
C36 C 0.8601(3) 0.1559(5) 0.4763(2) 0.0446 1.0000 Uani .
C41 C 0.7092(2) 0.2158(4) 0.45199(16) 0.0305 1.0000 Uani .
C42 C 0.7247(3) 0.2883(5) 0.40955(16) 0.0368 1.0000 Uani .
C43 C 0.6805(3) 0.2488(5) 0.37026(17) 0.0422 1.0000 Uani .
C44 C 0.6837(3) 0.1088(6) 0.3621(2) 0.0550 1.0000 Uani .
C45 C 0.6705(3) 0.0364(5) 0.4042(2) 0.0499 1.0000 Uani .
C46 C 0.7153(3) 0.0752(5) 0.44328(17) 0.0360 1.0000 Uani .
C51 C 0.5969(2) 0.0103(4) 0.63130(17) 0.0306 1.0000 Uani .
C52 C 0.5278(2) -0.0114(5) 0.64191(19) 0.0371 1.0000 Uani .
C53 C 0.5115(3) -0.1482(5) 0.6342(2) 0.0459 1.0000 Uani .
C54 C 0.5551(3) -0.2348(6) 0.6608(3) 0.0617 1.0000 Uani .
C55 C 0.6232(3) -0.2108(5) 0.6513(2) 0.0547 1.0000 Uani .
C56 C 0.6404(3) -0.0741(5) 0.6602(2) 0.0405 1.0000 Uani .
C61 C 0.6280(2) 0.2473(5) 0.68356(16) 0.0317 1.0000 Uani .
C62 C 0.5749(3) 0.2047(5) 0.71241(16) 0.0398 1.0000 Uani .
C63 C 0.5775(3) 0.2737(6) 0.75729(18) 0.0486 1.0000 Uani .
C64 C 0.5733(3) 0.4129(6) 0.7508(2) 0.0487 1.0000 Uani .
C65 C 0.6276(3) 0.4558(5) 0.72396(18) 0.0447 1.0000 Uani .
C66 C 0.6278(3) 0.3901(5) 0.67898(18) 0.0406 1.0000 Uani .
C70 C 0.7304(2) 0.0241(5) 0.57392(18) 0.0349 1.0000 Uani .
C71 C 0.7822(2) 0.2506(5) 0.67724(17) 0.0353 1.0000 Uani .
C72 C 0.7765(3) 0.1313(6) 0.69480(19) 0.0440 1.0000 Uani .
C73 C 0.7753(3) 0.1129(6) 0.7409(2) 0.0517 1.0000 Uani .
C74 C 0.7807(3) 0.2134(7) 0.7691(2) 0.0608 1.0000 Uani .
C75 C 0.7870(3) 0.3310(7) 0.7520(2) 0.0596 1.0000 Uani .
C76 C 0.7883(3) 0.3513(6) 0.70612(19) 0.0450 1.0000 Uani .
C81 C 0.8617(2) 0.1744(5) 0.61456(19) 0.0414 1.0000 Uani .
C82 C 0.8708(3) 0.0752(5) 0.5859(2) 0.0480 1.0000 Uani .
C83 C 0.9253(3) 0.0052(6) 0.5893(3) 0.0672 1.0000 Uani .
C84 C 0.9718(4) 0.0327(8) 0.6196(3) 0.0814 1.0000 Uani .
C85 C 0.9652(3) 0.1319(10) 0.6485(3) 0.0831 1.0000 Uani .
C86 C 0.9103(3) 0.2020(8) 0.6460(2) 0.0619 1.0000 Uani .
C91 C 0.8105(3) 0.4230(5) 0.60740(17) 0.0353 1.0000 Uani .
C92 C 0.7651(3) 0.5165(5) 0.61213(18) 0.0404 1.0000 Uani .
C93 C 0.7790(3) 0.6394(5) 0.6035(2) 0.0506 1.0000 Uani .
C94 C 0.8365(3) 0.6712(6) 0.5885(2) 0.0640 1.0000 Uani .
C95 C 0.8813(3) 0.5828(7) 0.5834(2) 0.0651 1.0000 Uani .
C96 C 0.8693(3) 0.4569(6) 0.5933(2) 0.0489 1.0000 Uani .
C97 C 0.3431(4) 0.3448(6) 0.6708(2) 0.0617 1.0000 Uani .
C98 C 0.1444(3) 0.2376(6) 0.5812(2) 0.0586 1.0000 Uani .
Cl1 Cl 0.61581(6) 0.09542(11) 0.52338(4) 0.0309 1.0000 Uani .
Cl2 Cl 0.34504(10) 0.33193(19) 0.61178(6) 0.0779 1.0000 Uani .
Cl3 Cl 0.38751(13) 0.4713(2) 0.68951(9) 0.1064 1.0000 Uani .
Cl4 Cl 0.37488(16) 0.2084(2) 0.69478(10) 0.1260 1.0000 Uani .
Cl5 Cl 0.19134(13) 0.2206(2) 0.53490(8) 0.1023 1.0000 Uani .
Cl6 Cl 0.15137(13) 0.1062(2) 0.61513(8) 0.0942 1.0000 Uani .
Cl7 Cl 0.06705(12) 0.2579(3) 0.56244(12) 0.1250 1.0000 Uani .
Cl11 Cl 0.19500(9) 0.05186(17) 0.15738(6) 0.0682 1.0000 Uani .
H31 H 0.7022 0.6571 0.4957 0.0429 1.0000 Uiso R
H41 H 0.6409 0.8374 0.4831 0.0496 1.0000 Uiso R
H51 H 0.5378 0.8445 0.5024 0.0463 1.0000 Uiso R
H71 H 0.4457 0.7386 0.5359 0.0459 1.0000 Uiso R
H81 H 0.4059 0.5694 0.5718 0.0446 1.0000 Uiso R
H91 H 0.4685 0.3942 0.5885 0.0416 1.0000 Uiso R
H211 H 0.7586 0.4734 0.5265 0.0354 1.0000 Uiso R
H212 H 0.7219 0.4651 0.4805 0.0354 1.0000 Uiso R
H221 H 0.5356 0.2889 0.6198 0.0347 1.0000 Uiso R
H222 H 0.5403 0.2042 0.5781 0.0347 1.0000 Uiso R
H311 H 0.8536 0.2761 0.5273 0.0398 1.0000 Uiso R
H321 H 0.8439 0.4613 0.4870 0.0497 1.0000 Uiso R
H322 H 0.8443 0.3854 0.4429 0.0497 1.0000 Uiso R
H331 H 0.9448 0.3970 0.5068 0.0707 1.0000 Uiso R
H332 H 0.9449 0.4577 0.4598 0.0707 1.0000 Uiso R
H341 H 1.0022 0.2713 0.4624 0.0886 1.0000 Uiso R
H342 H 0.9473 0.2659 0.4263 0.0886 1.0000 Uiso R
H351 H 0.9459 0.1568 0.5106 0.0747 1.0000 Uiso R
H352 H 0.9472 0.0843 0.4659 0.0747 1.0000 Uiso R
H361 H 0.8452 0.0846 0.4911 0.0535 1.0000 Uiso R
H362 H 0.8462 0.1534 0.4456 0.0535 1.0000 Uiso R
H411 H 0.6658 0.2296 0.4554 0.0366 1.0000 Uiso R
H421 H 0.7668 0.2715 0.4026 0.0442 1.0000 Uiso R
H422 H 0.7199 0.3748 0.4148 0.0442 1.0000 Uiso R
H431 H 0.6920 0.2911 0.3441 0.0506 1.0000 Uiso R
H432 H 0.6387 0.2706 0.3766 0.0506 1.0000 Uiso R
H441 H 0.7244 0.0880 0.3532 0.0660 1.0000 Uiso R
H442 H 0.6534 0.0869 0.3390 0.0660 1.0000 Uiso R
H451 H 0.6757 -0.0498 0.3987 0.0599 1.0000 Uiso R
H452 H 0.6285 0.0519 0.4119 0.0599 1.0000 Uiso R
H461 H 0.7571 0.0567 0.4362 0.0432 1.0000 Uiso R
H462 H 0.7052 0.0307 0.4694 0.0432 1.0000 Uiso R
H511 H 0.5996 -0.0218 0.6019 0.0367 1.0000 Uiso R
H521 H 0.5220 0.0099 0.6722 0.0445 1.0000 Uiso R
H522 H 0.5013 0.0388 0.6228 0.0445 1.0000 Uiso R
H531 H 0.4699 -0.1621 0.6428 0.0550 1.0000 Uiso R
H532 H 0.5141 -0.1664 0.6033 0.0550 1.0000 Uiso R
H541 H 0.5498 -0.2226 0.6918 0.0740 1.0000 Uiso R
H542 H 0.5449 -0.3182 0.6530 0.0740 1.0000 Uiso R
H551 H 0.6494 -0.2623 0.6701 0.0656 1.0000 Uiso R
H552 H 0.6295 -0.2297 0.6208 0.0656 1.0000 Uiso R
H561 H 0.6359 -0.0557 0.6909 0.0486 1.0000 Uiso R
H562 H 0.6827 -0.0602 0.6530 0.0486 1.0000 Uiso R
H611 H 0.6664 0.2250 0.6990 0.0381 1.0000 Uiso R
H621 H 0.5790 0.1180 0.7178 0.0477 1.0000 Uiso R
H622 H 0.5358 0.2209 0.6969 0.0477 1.0000 Uiso R
H631 H 0.6160 0.2545 0.7733 0.0583 1.0000 Uiso R
H632 H 0.5434 0.2471 0.7741 0.0583 1.0000 Uiso R
H641 H 0.5753 0.4529 0.7792 0.0584 1.0000 Uiso R
H642 H 0.5347 0.4332 0.7352 0.0584 1.0000 Uiso R
H651 H 0.6659 0.4384 0.7404 0.0536 1.0000 Uiso R
H652 H 0.6241 0.5427 0.7190 0.0536 1.0000 Uiso R
H661 H 0.6642 0.4147 0.6643 0.0486 1.0000 Uiso R
H662 H 0.5913 0.4142 0.6615 0.0486 1.0000 Uiso R
H721 H 0.7734 0.0619 0.6752 0.0527 1.0000 Uiso R
H731 H 0.7707 0.0316 0.7526 0.0620 1.0000 Uiso R
H741 H 0.7802 0.2017 0.8005 0.0730 1.0000 Uiso R
H751 H 0.7906 0.3998 0.7718 0.0715 1.0000 Uiso R
H761 H 0.7933 0.4329 0.6947 0.0540 1.0000 Uiso R
H821 H 0.8391 0.0551 0.5635 0.0576 1.0000 Uiso R
H831 H 0.9299 -0.0636 0.5699 0.0806 1.0000 Uiso R
H841 H 1.0091 -0.0156 0.6213 0.0976 1.0000 Uiso R
H851 H 0.9981 0.1520 0.6699 0.0997 1.0000 Uiso R
H861 H 0.9059 0.2694 0.6661 0.0742 1.0000 Uiso R
H921 H 0.7245 0.4949 0.6213 0.0484 1.0000 Uiso R
H931 H 0.7487 0.7021 0.6080 0.0608 1.0000 Uiso R
H941 H 0.8452 0.7554 0.5816 0.0768 1.0000 Uiso R
H951 H 0.9210 0.6060 0.5731 0.0781 1.0000 Uiso R
H961 H 0.9011 0.3960 0.5904 0.0587 1.0000 Uiso R
H971 H 0.3009 0.3546 0.6789 0.0740 1.0000 Uiso R
H981 H 0.1580 0.3084 0.5980 0.0704 1.0000 Uiso R

loop_
_atom_site_aniso_label
_atom_site_aniso_U_11
_atom_site_aniso_U_22
_atom_site_aniso_U_33
_atom_site_aniso_U_23
_atom_site_aniso_U_13
_atom_site_aniso_U_12
Ru1 0.0254(2) 0.02146(19) 0.0278(2) 0.00219(17) 0.00382(15) 0.00056(16)
N1 0.031(2) 0.020(2) 0.027(2) -0.0006(16) 0.0030(18) -0.0001(16)
N2 0.026(2) 0.022(2) 0.030(2) 0.0021(17) 0.0027(17) -0.0001(16)
P1 0.0274(7) 0.0248(6) 0.0288(7) 0.0015(5) 0.0061(5) -0.0004(5)
P2 0.0276(6) 0.0254(7) 0.0270(6) 0.0032(5) 0.0037(5) -0.0004(5)
P3 0.0283(7) 0.0331(7) 0.0322(7) 0.0027(6) 0.0027(6) -0.0012(6)
O1 0.055(3) 0.029(2) 0.086(3) 0.011(2) 0.007(2) 0.0063(19)
C1 0.031(3) 0.026(2) 0.022(2) -0.0044(19) 0.000(2) -0.005(2)
C2 0.035(3) 0.019(2) 0.028(3) -0.002(2) -0.002(2) -0.001(2)
C3 0.041(3) 0.028(3) 0.038(3) -0.001(2) 0.006(2) 0.000(2)
C4 0.053(4) 0.025(3) 0.047(3) 0.003(2) 0.004(3) -0.002(2)
C5 0.050(3) 0.022(3) 0.044(3) 0.001(2) -0.001(3) 0.008(2)
C6 0.040(3) 0.025(3) 0.027(3) -0.005(2) -0.006(2) 0.005(2)
C7 0.039(3) 0.032(3) 0.043(3) -0.006(2) -0.007(2) 0.013(2)
C8 0.038(3) 0.036(3) 0.037(3) -0.007(2) -0.004(2) 0.008(2)
C9 0.034(3) 0.032(3) 0.038(3) 0.000(2) 0.005(2) 0.002(2)
C10 0.032(3) 0.026(3) 0.026(3) 0.000(2) -0.001(2) 0.005(2)
C11 0.033(3) 0.021(2) 0.029(3) -0.005(2) -0.002(2) 0.001(2)
C21 0.027(3) 0.026(3) 0.036(3) 0.004(2) 0.006(2) 0.000(2)
C22 0.024(2) 0.032(3) 0.030(3) 0.003(2) 0.003(2) 0.001(2)
C31 0.029(3) 0.035(3) 0.036(3) 0.004(2) 0.005(2) -0.003(2)
C32 0.035(3) 0.045(3) 0.045(3) 0.006(3) 0.012(3) -0.010(3)
C33 0.042(4) 0.067(4) 0.069(4) 0.016(4) 0.015(3) -0.016(3)
C34 0.048(4) 0.084(6) 0.092(6) 0.013(4) 0.032(4) -0.001(4)
C35 0.037(3) 0.065(4) 0.087(5) -0.002(4) 0.027(3) 0.009(3)
C36 0.035(3) 0.045(3) 0.056(4) -0.002(3) 0.016(3) 0.002(2)
C41 0.031(3) 0.031(3) 0.031(3) 0.000(2) 0.005(2) 0.000(2)
C42 0.042(3) 0.037(3) 0.032(3) 0.001(2) 0.005(2) -0.001(2)
C43 0.045(3) 0.053(3) 0.028(3) 0.005(3) 0.005(2) 0.002(3)
C44 0.070(4) 0.053(4) 0.041(3) -0.011(3) -0.007(3) 0.004(3)
C45 0.061(4) 0.036(3) 0.053(4) -0.007(3) -0.003(3) -0.003(3)
C46 0.040(3) 0.035(3) 0.033(3) -0.004(2) 0.004(2) 0.001(2)
C51 0.033(3) 0.030(3) 0.029(3) 0.004(2) 0.006(2) -0.002(2)
C52 0.033(3) 0.037(3) 0.041(3) 0.002(2) 0.006(2) -0.007(2)
C53 0.046(3) 0.045(3) 0.048(3) -0.005(3) 0.010(3) -0.015(3)
C54 0.057(4) 0.036(3) 0.094(5) 0.015(3) 0.012(4) -0.010(3)
C55 0.051(4) 0.031(3) 0.083(5) 0.018(3) 0.010(3) 0.003(3)
C56 0.036(3) 0.035(3) 0.052(3) 0.011(3) 0.007(3) -0.001(2)
C61 0.034(3) 0.034(3) 0.027(3) -0.002(2) 0.001(2) 0.002(2)
C62 0.043(3) 0.048(3) 0.029(3) -0.002(2) 0.008(2) -0.002(3)
C63 0.058(4) 0.058(4) 0.030(3) -0.004(3) 0.010(3) -0.006(3)
C64 0.054(4) 0.053(4) 0.040(3) -0.009(3) 0.008(3) 0.007(3)
C65 0.057(4) 0.037(3) 0.040(3) -0.006(3) 0.005(3) -0.005(3)
C66 0.052(4) 0.035(3) 0.036(3) -0.002(2) 0.012(3) -0.005(3)
C70 0.032(3) 0.031(3) 0.042(3) 0.007(2) 0.005(2) 0.001(2)
C71 0.026(3) 0.044(3) 0.036(3) 0.006(3) 0.000(2) 0.002(2)
C72 0.037(3) 0.054(4) 0.041(3) 0.008(3) 0.006(3) 0.000(3)
C73 0.045(4) 0.059(4) 0.052(4) 0.018(3) 0.008(3) 0.002(3)
C74 0.061(4) 0.085(5) 0.037(3) 0.019(4) 0.006(3) 0.015(4)
C75 0.066(4) 0.075(5) 0.037(3) -0.001(3) 0.003(3) 0.007(4)
C76 0.041(3) 0.056(4) 0.038(3) 0.002(3) -0.001(3) 0.002(3)
C81 0.034(3) 0.046(3) 0.044(3) 0.011(3) 0.009(3) 0.004(3)
C82 0.036(3) 0.044(3) 0.065(4) 0.013(3) 0.015(3) 0.003(3)
C83 0.044(4) 0.047(4) 0.113(6) 0.019(4) 0.026(4) 0.015(3)
C84 0.045(5) 0.095(6) 0.107(7) 0.044(5) 0.023(5) 0.031(4)
C85 0.032(4) 0.150(9) 0.067(5) 0.032(6) -0.003(3) 0.017(5)
C86 0.035(3) 0.100(6) 0.050(4) 0.010(4) -0.006(3) 0.010(4)
C91 0.040(3) 0.035(3) 0.030(3) 0.000(2) -0.004(2) -0.007(2)
C92 0.046(3) 0.038(3) 0.037(3) 0.002(2) 0.003(3) -0.006(3)
C93 0.070(4) 0.032(3) 0.050(4) -0.001(3) 0.001(3) -0.003(3)
C94 0.069(5) 0.037(4) 0.086(5) 0.005(3) 0.002(4) -0.021(3)
C95 0.054(4) 0.064(5) 0.078(5) 0.006(4) 0.009(4) -0.027(4)
C96 0.038(3) 0.048(4) 0.061(4) 0.002(3) 0.009(3) -0.016(3)
C97 0.073(5) 0.048(4) 0.064(4) 0.006(3) 0.007(4) 0.004(3)
C98 0.057(4) 0.054(4) 0.065(4) 0.000(3) 0.005(3) -0.005(3)
Cl1 0.0324(7) 0.0282(6) 0.0320(6) 0.0005(5) 0.0023(5) -0.0028(5)
Cl2 0.0884(14) 0.0830(14) 0.0642(11) -0.0075(10) 0.0203(10) -0.0194(11)
Cl3 0.136(2) 0.0695(14) 0.1085(18) -0.0204(12) -0.0415(16) -0.0035(13)
Cl4 0.179(3) 0.0735(16) 0.125(2) 0.0367(15) 0.005(2) 0.0270(17)
Cl5 0.1214(19) 0.0908(16) 0.0994(17) -0.0021(13) 0.0500(15) -0.0224(14)
Cl6 0.131(2) 0.0733(14) 0.0803(14) 0.0115(11) 0.0253(13) 0.0214(13)
Cl7 0.0703(15) 0.124(2) 0.179(3) 0.038(2) -0.0091(16) -0.0083(14)
Cl11 0.0752(12) 0.0677(11) 0.0614(11) 0.0168(9) -0.0006(9) 0.0038(9)

loop_
_atom_type_symbol
_atom_type_scat_dispersion_real
_atom_type_scat_dispersion_imag
_atom_type_scat_Cromer_Mann_a1
_atom_type_scat_Cromer_Mann_b1
_atom_type_scat_Cromer_Mann_a2
_atom_type_scat_Cromer_Mann_b2
_atom_type_scat_Cromer_Mann_a3
_atom_type_scat_Cromer_Mann_b3
_atom_type_scat_Cromer_Mann_a4
_atom_type_scat_Cromer_Mann_b4
_atom_type_scat_Cromer_Mann_c
_atom_type_scat_source
C 0.0033 0.0016 2.3100 20.8439 1.0200 10.2075 1.5886 0.5687 0.8650 51.6512 0.2156 'International Tables Vol C 4.2.6.8 and 6.1.1.4'
H 0.0000 0.0000 0.4930 10.5109 0.3229 26.1257 0.1402 3.1424 0.0408 57.7998 0.0030 'International Tables Vol C 4.2.6.8 and 6.1.1.4'
Cl 0.1484 0.1585 11.4604 0.0104 7.1964 1.1662 6.2556 18.5194 1.6455 47.7784 -9.5574 'International Tables Vol C 4.2.6.8 and 6.1.1.4'
N 0.0061 0.0033 12.2126 0.0057 3.1322 9.8933 2.0125 28.9975 1.1663 0.5826 -11.5290 'International Tables Vol C 4.2.6.8 and 6.1.1.4'
O 0.0106 0.0060 3.0485 13.2771 2.2868 5.7011 1.5463 0.3239 0.8670 32.9089 0.2508 'International Tables Vol C 4.2.6.8 and 6.1.1.4'
P 0.1023 0.0942 6.4345 1.9067 4.1791 27.1570 1.7800 0.5260 1.4908 68.1645 1.1149 'International Tables Vol C 4.2.6.8 and 6.1.1.4'
Ru -1.2594 0.8363 19.2674 0.8085 12.9182 8.4347 4.8634 24.7997 1.5676 94.2928 5.3787 'International Tables Vol C 4.2.6.8 and 6.1.1.4'

loop_
_exptl_crystal_face_index_h
_exptl_crystal_face_index_k
_exptl_crystal_face_index_l
_exptl_crystal_face_perp_dist
0 0 1 0.020
0 0 -1 0.010
2 4 -1 0.121
-1 -3 1 0.142
-1 0 0 0.090
1 0 0 0.010
-7 6 -2 0.130

loop_
_geom_angle_atom_site_label_1
_geom_angle_atom_site_label_2
_geom_angle_atom_site_label_3
_geom_angle
_geom_angle_publ_flag
P1 Ru1 P2 159.02(5) yes
P1 Ru1 P3 90.94(5) yes
P2 Ru1 P3 98.60(5) yes
P1 Ru1 C1 79.82(13) yes
P2 Ru1 C1 79.82(13) yes
P3 Ru1 C1 103.24(13) yes
P1 Ru1 C70 101.95(16) yes
P2 Ru1 C70 96.33(16) yes
P3 Ru1 C70 92.26(17) yes
C1 Ru1 C70 164.4(2) yes
P1 Ru1 Cl1 89.72(4) yes
P2 Ru1 Cl1 82.55(4) yes
P3 Ru1 Cl1 174.55(5) yes
C1 Ru1 Cl1 82.20(13) yes
C70 Ru1 Cl1 82.31(16) yes
C1 N1 C2 123.9(4) yes
C1 N1 C21 118.6(4) yes
C2 N1 C21 117.5(4) yes
C1 N2 C10 124.5(4) yes
C1 N2 C22 118.9(4) yes
C10 N2 C22 116.2(4) yes
Ru1 P1 C21 98.44(16) yes
Ru1 P1 C31 124.82(17) yes
C21 P1 C31 102.7(2) yes
Ru1 P1 C41 115.10(16) yes
C21 P1 C41 103.5(2) yes
C31 P1 C41 108.5(2) yes
Ru1 P2 C22 97.38(15) yes
Ru1 P2 C51 112.09(16) yes
C22 P2 C51 104.8(2) yes
Ru1 P2 C61 128.21(17) yes
C22 P2 C61 99.8(2) yes
C51 P2 C61 110.0(2) yes
Ru1 P3 C71 117.71(17) yes
Ru1 P3 C81 117.5(2) yes
C71 P3 C81 95.4(2) yes
Ru1 P3 C91 115.68(17) yes
C71 P3 C91 103.7(2) yes
C81 P3 C91 103.9(3) yes
Ru1 C1 N2 120.8(3) yes
Ru1 C1 N1 122.6(3) yes
N2 C1 N1 116.3(4) yes
N1 C2 C3 122.5(4) yes
N1 C2 C11 117.0(4) yes
C3 C2 C11 120.5(4) yes
C2 C3 C4 119.1(5) yes
C2 C3 H31 120.4 no
C4 C3 H31 120.4 no
C3 C4 C5 121.4(5) yes
C3 C4 H41 119.3 no
C5 C4 H41 119.3 no
C4 C5 C6 120.5(5) yes
C4 C5 H51 119.8 no
C6 C5 H51 119.8 no
C5 C6 C7 123.1(5) yes
C5 C6 C11 118.3(5) yes
C7 C6 C11 118.6(5) yes
C6 C7 C8 120.6(5) yes
C6 C7 H71 119.7 no
C8 C7 H71 119.7 no
C7 C8 C9 121.1(5) yes
C7 C8 H81 119.4 no
C9 C8 H81 119.4 no
C8 C9 C10 119.9(5) yes
C8 C9 H91 120.0 no
C10 C9 H91 120.0 no
N2 C10 C9 123.5(4) yes
N2 C10 C11 116.5(4) yes
C9 C10 C11 120.0(4) yes
C6 C11 C10 119.7(4) yes
C6 C11 C2 120.1(4) yes
C10 C11 C2 120.3(4) yes
P1 C21 N1 111.4(3) yes
P1 C21 H211 109.0 no
N1 C21 H211 109.0 no
P1 C21 H212 109.0 no
N1 C21 H212 109.0 no
H211 C21 H212 109.5 no
N2 C22 P2 109.6(3) yes
N2 C22 H221 109.4 no
P2 C22 H221 109.4 no
N2 C22 H222 109.4 no
P2 C22 H222 109.4 no
H221 C22 H222 109.5 no
P1 C31 C32 117.1(4) yes
P1 C31 C36 112.9(4) yes
C32 C31 C36 108.7(4) yes
P1 C31 H311 105.8 no
C32 C31 H311 105.8 no
C36 C31 H311 105.8 no
C31 C32 C33 110.0(5) yes
C31 C32 H321 109.4 no
C33 C32 H321 109.4 no
C31 C32 H322 109.3 no
C33 C32 H322 109.3 no
H321 C32 H322 109.5 no
C32 C33 C34 112.0(6) yes
C32 C33 H331 108.8 no
C34 C33 H331 108.8 no
C32 C33 H332 108.9 no
C34 C33 H332 108.9 no
H331 C33 H332 109.5 no
C33 C34 C35 111.1(5) yes
C33 C34 H341 109.1 no
C35 C34 H341 109.1 no
C33 C34 H342 109.0 no
C35 C34 H342 109.0 no
H341 C34 H342 109.5 no
C34 C35 C36 111.1(6) yes
C34 C35 H351 109.0 no
C36 C35 H351 109.0 no
C34 C35 H352 109.1 no
C36 C35 H352 109.1 no
H351 C35 H352 109.5 no
C31 C36 C35 110.2(5) yes
C31 C36 H361 109.3 no
C35 C36 H361 109.3 no
C31 C36 H362 109.3 no
C35 C36 H362 109.2 no
H361 C36 H362 109.5 no
P1 C41 C42 117.4(3) yes
P1 C41 C46 113.0(3) yes
C42 C41 C46 109.5(4) yes
P1 C41 H411 105.2 no
C42 C41 H411 105.2 no
C46 C41 H411 105.2 no
C41 C42 C43 110.0(4) yes
C41 C42 H421 109.3 no
C43 C42 H421 109.3 no
C41 C42 H422 109.4 no
C43 C42 H422 109.4 no
H421 C42 H422 109.5 no
C42 C43 C44 111.5(5) yes
C42 C43 H431 109.0 no
C44 C43 H431 109.0 no
C42 C43 H432 109.0 no
C44 C43 H432 109.0 no
H431 C43 H432 109.5 no
C43 C44 C45 111.2(5) yes
C43 C44 H441 109.0 no
C45 C44 H441 109.0 no
C43 C44 H442 109.0 no
C45 C44 H442 109.1 no
H441 C44 H442 109.5 no
C44 C45 C46 111.0(5) yes
C44 C45 H451 109.1 no
C46 C45 H451 109.1 no
C44 C45 H452 109.1 no
C46 C45 H452 109.1 no
H451 C45 H452 109.5 no
C41 C46 C45 110.1(4) yes
C41 C46 H461 109.3 no
C45 C46 H461 109.3 no
C41 C46 H462 109.3 no
C45 C46 H462 109.3 no
H461 C46 H462 109.5 no
P2 C51 C52 119.6(4) yes
P2 C51 C56 112.8(3) yes
C52 C51 C56 110.6(4) yes
P2 C51 H511 104.0 no
C52 C51 H511 104.0 no
C56 C51 H511 104.0 no
C51 C52 C53 109.1(4) yes
C51 C52 H521 109.6 no
C53 C52 H521 109.6 no
C51 C52 H522 109.5 no
C53 C52 H522 109.5 no
H521 C52 H522 109.5 no
C52 C53 C54 112.7(5) yes
C52 C53 H531 108.7 no
C54 C53 H531 108.6 no
C52 C53 H532 108.7 no
C54 C53 H532 108.7 no
H531 C53 H532 109.5 no
C53 C54 C55 111.4(5) yes
C53 C54 H541 109.0 no
C55 C54 H541 109.0 no
C53 C54 H542 109.0 no
C55 C54 H542 109.0 no
H541 C54 H542 109.5 no
C54 C55 C56 110.7(5) yes
C54 C55 H551 109.2 no
C56 C55 H551 109.2 no
C54 C55 H552 109.1 no
C56 C55 H552 109.2 no
H551 C55 H552 109.5 no
C55 C56 C51 109.7(5) yes
C55 C56 H561 109.4 no
C51 C56 H561 109.4 no
C55 C56 H562 109.4 no
C51 C56 H562 109.4 no
H561 C56 H562 109.5 no
P2 C61 C62 113.6(4) yes
P2 C61 C66 111.1(4) yes
C62 C61 C66 110.5(4) yes
P2 C61 H611 107.1 no
C62 C61 H611 107.1 no
C66 C61 H611 107.1 no
C61 C62 C63 110.8(5) yes
C61 C62 H621 109.1 no
C63 C62 H621 109.1 no
C61 C62 H622 109.1 no
C63 C62 H622 109.2 no
H621 C62 H622 109.5 no
C62 C63 C64 111.7(5) yes
C62 C63 H631 109.0 no
C64 C63 H631 109.0 no
C62 C63 H632 108.9 no
C64 C63 H632 108.9 no
H631 C63 H632 109.5 no
C63 C64 C65 109.0(5) yes
C63 C64 H641 109.6 no
C65 C64 H641 109.6 no
C63 C64 H642 109.6 no
C65 C64 H642 109.6 no
H641 C64 H642 109.5 no
C64 C65 C66 111.4(5) yes
C64 C65 H651 109.0 no
C66 C65 H651 109.0 no
C64 C65 H652 109.0 no
C66 C65 H652 109.0 no
H651 C65 H652 109.5 no
C61 C66 C65 112.6(4) yes
C61 C66 H661 108.7 no
C65 C66 H661 108.7 no
C61 C66 H662 108.7 no
C65 C66 H662 108.7 no
H661 C66 H662 109.5 no
Ru1 C70 O1 170.6(5) yes
P3 C71 C72 116.4(4) yes
P3 C71 C76 124.0(4) yes
C72 C71 C76 119.5(5) yes
C71 C72 C73 120.6(6) yes
C71 C72 H721 119.7 no
C73 C72 H721 119.7 no
C72 C73 C74 119.4(6) yes
C72 C73 H731 120.3 no
C74 C73 H731 120.3 no
C73 C74 C75 120.2(6) yes
C73 C74 H741 119.9 no
C75 C74 H741 119.9 no
C74 C75 C76 121.3(6) yes
C74 C75 H751 119.3 no
C76 C75 H751 119.3 no
C75 C76 C71 119.0(6) yes
C75 C76 H761 120.5 no
C71 C76 H761 120.5 no
P3 C81 C82 123.8(4) yes
P3 C81 C86 118.8(5) yes
C82 C81 C86 117.2(6) yes
C81 C82 C83 121.0(7) yes
C81 C82 H821 119.5 no
C83 C82 H821 119.5 no
C82 C83 C84 121.2(8) yes
C82 C83 H831 119.4 no
C84 C83 H831 119.4 no
C83 C84 C85 119.7(7) yes
C83 C84 H841 120.1 no
C85 C84 H841 120.1 no
C84 C85 C86 119.9(7) yes
C84 C85 H851 120.0 no
C86 C85 H851 120.0 no
C81 C86 C85 120.9(7) yes
C81 C86 H861 119.6 no
C85 C86 H861 119.6 no
P3 C91 C92 118.2(4) yes
P3 C91 C96 123.1(4) yes
C92 C91 C96 118.6(5) yes
C91 C92 C93 120.6(5) yes
C91 C92 H921 119.7 no
C93 C92 H921 119.7 no
C92 C93 C94 120.3(6) yes
C92 C93 H931 119.9 no
C94 C93 H931 119.9 no
C93 C94 C95 120.4(6) yes
C93 C94 H941 119.8 no
C95 C94 H941 119.8 no
C94 C95 C96 120.7(6) yes
C94 C95 H951 119.6 no
C96 C95 H951 119.6 no
C95 C96 C91 119.3(6) yes
C95 C96 H961 120.3 no
C91 C96 H961 120.3 no
Cl2 C97 Cl3 110.0(4) yes
Cl2 C97 Cl4 108.2(4) yes
Cl3 C97 Cl4 109.3(4) yes
Cl2 C97 H971 109.8 no
Cl3 C97 H971 109.8 no
Cl4 C97 H971 109.8 no
Cl5 C98 Cl6 109.8(4) yes
Cl5 C98 Cl7 109.3(4) yes
Cl6 C98 Cl7 110.0(4) yes
Cl5 C98 H981 109.2 no
Cl6 C98 H981 109.2 no
Cl7 C98 H981 109.2 no

loop_
_geom_bond_atom_site_label_1
_geom_bond_atom_site_label_2
_geom_bond_distance
_geom_bond_publ_flag
Ru1 P1 2.3909(13) yes
Ru1 P2 2.3870(13) yes
Ru1 P3 2.3513(14) yes
Ru1 C1 2.102(5) yes
Ru1 C70 1.892(5) yes
Ru1 Cl1 2.4765(13) yes
N1 C1 1.360(6) yes
N1 C2 1.414(6) yes
N1 C21 1.464(6) yes
N2 C1 1.361(6) yes
N2 C10 1.416(6) yes
N2 C22 1.478(6) yes
P1 C21 1.849(5) yes
P1 C31 1.861(5) yes
P1 C41 1.839(5) yes
P2 C22 1.836(5) yes
P2 C51 1.846(5) yes
P2 C61 1.874(5) yes
P3 C71 1.836(5) yes
P3 C81 1.846(5) yes
P3 C91 1.829(5) yes
O1 C70 1.149(6) yes
C2 C3 1.379(7) yes
C2 C11 1.407(7) yes
C3 C4 1.413(7) yes
C3 H31 0.950 no
C4 C5 1.369(8) yes
C4 H41 0.950 no
C5 C6 1.410(7) yes
C5 H51 0.950 no
C6 C7 1.412(7) yes
C6 C11 1.422(6) yes
C7 C8 1.362(8) yes
C7 H71 0.950 no
C8 C9 1.407(7) yes
C8 H81 0.950 no
C9 C10 1.377(7) yes
C9 H91 0.950 no
C10 C11 1.417(7) yes
C21 H211 0.950 no
C21 H212 0.950 no
C22 H221 0.950 no
C22 H222 0.950 no
C31 C32 1.543(7) yes
C31 C36 1.534(7) yes
C31 H311 0.950 no
C32 C33 1.527(8) yes
C32 H321 0.950 no
C32 H322 0.950 no
C33 C34 1.525(10) yes
C33 H331 0.950 no
C33 H332 0.950 no
C34 C35 1.508(9) yes
C34 H341 0.950 no
C34 H342 0.950 no
C35 C36 1.534(8) yes
C35 H351 0.950 no
C35 H352 0.950 no
C36 H361 0.950 no
C36 H362 0.950 no
C41 C42 1.541(7) yes
C41 C46 1.542(7) yes
C41 H411 0.950 no
C42 C43 1.528(7) yes
C42 H421 0.950 no
C42 H422 0.950 no
C43 C44 1.528(8) yes
C43 H431 0.950 no
C43 H432 0.950 no
C44 C45 1.520(8) yes
C44 H441 0.950 no
C44 H442 0.950 no
C45 C46 1.528(7) yes
C45 H451 0.950 no
C45 H452 0.950 no
C46 H461 0.950 no
C46 H462 0.950 no
C51 C52 1.542(7) yes
C51 C56 1.533(7) yes
C51 H511 0.950 no
C52 C53 1.528(7) yes
C52 H521 0.950 no
C52 H522 0.950 no
C53 C54 1.513(9) yes
C53 H531 0.950 no
C53 H532 0.950 no
C54 C55 1.518(8) yes
C54 H541 0.950 no
C54 H542 0.950 no
C55 C56 1.536(8) yes
C55 H551 0.950 no
C55 H552 0.950 no
C56 H561 0.950 no
C56 H562 0.950 no
C61 C62 1.530(7) yes
C61 C66 1.542(7) yes
C61 H611 0.950 no
C62 C63 1.533(7) yes
C62 H621 0.950 no
C62 H622 0.950 no
C63 C64 1.512(8) yes
C63 H631 0.950 no
C63 H632 0.950 no
C64 C65 1.517(8) yes
C64 H641 0.950 no
C64 H642 0.950 no
C65 C66 1.520(7) yes
C65 H651 0.950 no
C65 H652 0.950 no
C66 H661 0.950 no
C66 H662 0.950 no
C71 C72 1.395(8) yes
C71 C76 1.388(8) yes
C72 C73 1.394(8) yes
C72 H721 0.950 no
C73 C74 1.374(9) yes
C73 H731 0.950 no
C74 C75 1.374(9) yes
C74 H741 0.950 no
C75 C76 1.390(8) yes
C75 H751 0.950 no
C76 H761 0.950 no
C81 C82 1.390(8) yes
C81 C86 1.395(8) yes
C82 C83 1.386(8) yes
C82 H821 0.950 no
C83 C84 1.341(11) yes
C83 H831 0.950 no
C84 C85 1.384(12) yes
C84 H841 0.950 no
C85 C86 1.391(10) yes
C85 H851 0.950 no
C86 H861 0.950 no
C91 C92 1.409(8) yes
C91 C96 1.395(7) yes
C92 C93 1.382(8) yes
C92 H921 0.950 no
C93 C94 1.373(9) yes
C93 H931 0.950 no
C94 C95 1.362(10) yes
C94 H941 0.950 no
C95 C96 1.413(9) yes
C95 H951 0.950 no
C96 H961 0.950 no
C97 Cl2 1.772(7) yes
C97 Cl3 1.735(7) yes
C97 Cl4 1.755(7) yes
C97 H971 0.950 no
C98 Cl5 1.761(7) yes
C98 Cl6 1.742(7) yes
C98 Cl7 1.729(7) yes
C98 H981 0.950 no

loop_
_geom_hbond_atom_site_label_D
_geom_hbond_atom_site_label_H
_geom_hbond_atom_site_label_A
_geom_hbond_site_symmetry_A
_geom_hbond_angle_DHA
_geom_hbond_distance_DH
_geom_hbond_distance_HA
_geom_hbond_distance_DA
_geom_hbond_publ_flag
C21 H211 C92 . 127.49(16) 0.950 2.598 3.265(8) yes
C61 H611 C72 . 147.51(17) 0.950 2.566 3.406(8) yes
C82 H821 O1 . 127.28(18) 0.950 2.596 3.261(8) yes
C82 H821 C70 . 127.0(2) 0.950 2.380 3.048(8) yes
C93 H931 O1 1_565 128.48(18) 0.950 2.566 3.243(8) yes

loop_
_platon_squeeze_void_nr
_platon_squeeze_void_average_x
_platon_squeeze_void_average_y
_platon_squeeze_void_average_z
_platon_squeeze_void_volume
_platon_squeeze_void_count_electrons
_platon_squeeze_void_content
1 0.000 -0.032 0.250 619 170 ' '
2 0.000 -0.037 0.750 619 170 ' '
